data_4134530
loop_
_publ_author_name
'Khoury, Jason F.'
'Rettie, Alexander J. E.'
'Robredo, I\~nigo'
'Krogstad, Matthew J.'
'Malliakas, Christos D.'
'Bergara, Aitor'
'Vergniory, Maia G.'
'Osborn, Raymond'
'Rosenkranz, Stephan'
'Chung, Duck Young'
'Kanatzidis, Mercouri G.'

_publ_section_title
;
 The Subchalcogenides Ir<sub>2</sub>In<sub>8</sub>Q (Q = S, Se, Te): Dirac
 Semimetal Candidates with Re-entrant Structural Modulation.
;
_journal_issue 13
_journal_name_full 'Journal of the American Chemical Society'
_journal_page_first 6312
_journal_page_last 6323
_journal_paper_doi 10.1021/jacs.0c00809
_journal_volume 142
_journal_year 2020
_chemical_formula_moiety '0.25(In32 Ir8 Se4)'
_chemical_formula_sum 'In8 Ir2 Se'
_chemical_formula_weight 1381.92
_space_group_crystal_system tetragonal
_space_group_IT_number 136
_space_group_name_Hall '-P 4n 2n'
_space_group_name_H-M_alt 'P 42/m n m'
_atom_sites_solution_primary dual
_audit_creation_date 2020-01-10
_audit_creation_method
;
Olex2 1.2
(compiled 2018.05.29 svn.r3508 for OlexSys, GUI svn.r5506)
;
_cell_angle_alpha 90
_cell_angle_beta 90
_cell_angle_gamma 90
_cell_formula_units_Z 4
_cell_length_a 9.9447(12)
_cell_length_b 9.9447(12)
_cell_length_c 10.1091(13)
_cell_measurement_reflns_used 7302
_cell_measurement_temperature 299(2)
_cell_measurement_theta_max 35.78
_cell_measurement_theta_min 6.11
_cell_volume 999.8(2)
_computing_molecular_graphics 'Olex2 (Dolomanov et al., 2009)'
_computing_publication_material 'Olex2 (Dolomanov et al., 2009)'
_computing_structure_refinement 'ShelXL (Sheldrick, 2015)'
_computing_structure_solution 'ShelXT (Sheldrick, 2015)'
_diffrn_ambient_temperature 299.45
_diffrn_measured_fraction_theta_full 0.979
_diffrn_measured_fraction_theta_max 0.992
_diffrn_measurement_device_type 'Bruker APEX-II CCD'
_diffrn_measurement_method '\f and \w scans'
_diffrn_radiation_monochromator graphite
_diffrn_radiation_type MoK\a
_diffrn_radiation_wavelength 0.71073
_diffrn_reflns_av_R_equivalents 0.0596
_diffrn_reflns_av_unetI/netI 0.0199
_diffrn_reflns_Laue_measured_fraction_full 0.979
_diffrn_reflns_Laue_measured_fraction_max 0.992
_diffrn_reflns_limit_h_max 16
_diffrn_reflns_limit_h_min -16
_diffrn_reflns_limit_k_max 14
_diffrn_reflns_limit_k_min -16
_diffrn_reflns_limit_l_max 16
_diffrn_reflns_limit_l_min -16
_diffrn_reflns_number 31519
_diffrn_reflns_point_group_measured_fraction_full 0.979
_diffrn_reflns_point_group_measured_fraction_max 0.992
_diffrn_reflns_theta_full 25.242
_diffrn_reflns_theta_max 35.790
_diffrn_reflns_theta_min 6.110
_diffrn_standards_number 0
_exptl_absorpt_coefficient_mu 48.152
_exptl_absorpt_correction_T_max 0.7470
_exptl_absorpt_correction_T_min 0.3497
_exptl_absorpt_correction_type multi-scan
_exptl_absorpt_process_details
;
SADABS-2016/2 (Bruker,2016/2) was used for absorption correction.
wR2(int) was 0.1794 before and 0.0820 after correction.
The Ratio of minimum to maximum transmission is 0.4681.
The \l/2 correction factor is Not present.
;
_exptl_crystal_colour 'metallic black'
_exptl_crystal_colour_lustre metallic
_exptl_crystal_colour_primary black
_exptl_crystal_density_diffrn 9.181
_exptl_crystal_description plate
_exptl_crystal_F_000 2320
_exptl_crystal_size_max 0.143
_exptl_crystal_size_mid 0.06
_exptl_crystal_size_min 0.044
_refine_diff_density_max 5.430
_refine_diff_density_min -5.057
_refine_diff_density_rms 0.498
_refine_ls_extinction_coef 0.00222(9)
_refine_ls_extinction_expression Fc^*^=kFc[1+0.001xFc^2^\l^3^/sin(2\q)]^-1/4^
_refine_ls_extinction_method 'SHELXL-2014/7 (Sheldrick 2014'
_refine_ls_goodness_of_fit_ref 1.187
_refine_ls_hydrogen_treatment undef
_refine_ls_matrix_type full
_refine_ls_number_parameters 37
_refine_ls_number_reflns 1293
_refine_ls_number_restraints 0
_refine_ls_restrained_S_all 1.187
_refine_ls_R_factor_all 0.0286
_refine_ls_R_factor_gt 0.0285
_refine_ls_shift/su_max 0.000
_refine_ls_shift/su_mean 0.000
_refine_ls_structure_factor_coef Fsqd
_refine_ls_weighting_details 'w=1/[\s^2^(Fo^2^)+(0.0114P)^2^+38.4561P] where P=(Fo^2^+2Fc^2^)/3'
_refine_ls_weighting_scheme calc
_refine_ls_wR_factor_gt 0.0639
_refine_ls_wR_factor_ref 0.0639
_reflns_Friedel_coverage 0.000
_reflns_number_gt 1291
_reflns_number_total 1293
_reflns_threshold_expression 'I > 2\s(I)'
_cod_data_source_file ja0c00809_si_003.cif
_cod_data_source_block jfk1274c
_cod_depositor_comments 'Adding full bibliography for 4134530--4134534.cif.'
_cod_original_cell_volume 999.8(3)
_cod_database_code 4134530
_shelx_shelxl_version_number 2014/7
_shelx_space_group_comment
;
The symmetry employed for this shelxl refinement is uniquely defined
by the following loop, which should always be used as a source of
symmetry information in preference to the above space-group names.
They are only intended as comments.
;
_shelx_estimated_absorpt_t_max 0.226
_shelx_estimated_absorpt_t_min 0.055
_olex2_refinement_description
;
;
_olex2_submission_special_instructions 'No special instructions were received'

loop_
_space_group_symop_operation_xyz
'x, y, z'
'-x, -y, z'
'-y+1/2, x+1/2, z+1/2'
'y+1/2, -x+1/2, z+1/2'
'-x+1/2, y+1/2, -z+1/2'
'x+1/2, -y+1/2, -z+1/2'
'y, x, -z'
'-y, -x, -z'
'-x, -y, -z'
'x, y, -z'
'y-1/2, -x-1/2, -z-1/2'
'-y-1/2, x-1/2, -z-1/2'
'x-1/2, -y-1/2, z-1/2'
'-x-1/2, y-1/2, z-1/2'
'-y, -x, z'
'y, x, z'

loop_
_atom_site_label
_atom_site_type_symbol
_atom_site_fract_x
_atom_site_fract_y
_atom_site_fract_z
_atom_site_U_iso_or_equiv
_atom_site_adp_type
_atom_site_occupancy
_atom_site_site_symmetry_order
_atom_site_calc_flag
_atom_site_refinement_flags_posn
_atom_site_refinement_flags_adp
_atom_site_refinement_flags_occupancy
_atom_site_disorder_assembly
_atom_site_disorder_group
Ir1 Ir 0.68629(2) 0.68629(2) 0.24054(3) 0.00434(8) Uani 1 2 d S T P . .
In1 In 0.59530(6) 0.59530(6) 0.0000 0.01293(16) Uani 1 4 d S T P . .
In2 In 0.5000 0.5000 0.33674(9) 0.01203(16) Uani 1 4 d S T P . .
In3 In 0.44633(4) 0.79482(5) 0.20254(5) 0.01487(11) Uani 1 1 d . . . . .
In4 In 0.68770(7) 0.68770(7) 0.5000 0.0194(2) Uani 1 4 d S T P . .
In5 In 0.79861(8) 0.79861(8) 0.0000 0.0337(4) Uani 1 4 d S T P . .
Se1 Se 0.5000 1.0000 0.0000 0.0337(5) Uani 1 4 d S T P . .

loop_
_atom_site_aniso_label
_atom_site_aniso_U_11
_atom_site_aniso_U_22
_atom_site_aniso_U_33
_atom_site_aniso_U_23
_atom_site_aniso_U_13
_atom_site_aniso_U_12
Ir1 0.00475(9) 0.00475(9) 0.00353(12) -0.00026(5) -0.00026(5) -0.00013(7)
In1 0.0171(2) 0.0171(2) 0.0046(3) 0.000 0.000 -0.0081(3)
In2 0.0121(2) 0.0121(2) 0.0118(3) 0.000 0.000 -0.0058(3)
In3 0.00521(16) 0.01499(19) 0.0244(2) 0.00209(16) 0.00100(14) 0.00271(12)
In4 0.0276(3) 0.0276(3) 0.0029(3) 0.000 0.000 -0.0132(4)
In5 0.0474(6) 0.0474(6) 0.0064(3) 0.000 0.000 -0.0388(6)
Se1 0.0806(16) 0.0119(6) 0.0086(5) 0.000 0.000 -0.0154(8)

loop_
_atom_type_symbol
_atom_type_description
_atom_type_scat_dispersion_real
_atom_type_scat_dispersion_imag
_atom_type_scat_source
In In -0.7276 1.3100 'International Tables Vol C Tables 4.2.6.8 and 6.1.1.4'
Ir Ir -1.4442 7.9887 'International Tables Vol C Tables 4.2.6.8 and 6.1.1.4'
Se Se -0.0929 2.2259 'International Tables Vol C Tables 4.2.6.8 and 6.1.1.4'

loop_
_geom_angle_atom_site_label_1
_geom_angle_atom_site_label_2
_geom_angle_atom_site_label_3
_geom_angle
_geom_angle_site_symmetry_1
_geom_angle_site_symmetry_3
_geom_angle_publ_flag
In1 Ir1 In2 82.61(3) . . ?
In1 Ir1 In5 60.77(3) . . ?
In2 Ir1 In5 143.37(3) . . ?
In3 Ir1 In1 73.080(13) 16 . ?
In3 Ir1 In1 122.390(17) 6_565 . ?
In3 Ir1 In1 122.390(17) 12_766 . ?
In3 Ir1 In1 73.080(13) . . ?
In3 Ir1 In2 128.092(17) 12_766 . ?
In3 Ir1 In2 73.929(13) . . ?
In3 Ir1 In2 128.092(17) 6_565 . ?
In3 Ir1 In2 73.929(13) 16 . ?
In3 Ir1 In3 135.57(2) . 16 ?
In3 Ir1 In3 151.690(10) 16 12_766 ?
In3 Ir1 In3 72.43(2) . 12_766 ?
In3 Ir1 In3 79.36(2) 12_766 6_565 ?
In3 Ir1 In3 72.43(2) 16 6_565 ?
In3 Ir1 In3 151.690(10) . 6_565 ?
In3 Ir1 In5 77.256(19) 6_565 . ?
In3 Ir1 In5 93.928(15) 16 . ?
In3 Ir1 In5 77.256(19) 12_766 . ?
In3 Ir1 In5 93.928(15) . . ?
In4 Ir1 In1 152.68(3) . . ?
In4 Ir1 In2 70.07(3) . . ?
In4 Ir1 In3 98.497(15) . . ?
In4 Ir1 In3 98.497(15) . 16 ?
In4 Ir1 In3 77.16(2) . 6_565 ?
In4 Ir1 In3 77.16(2) . 12_766 ?
In4 Ir1 In5 146.56(3) . . ?
Ir1 In1 Ir1 124.49(4) 10 . ?
Ir1 In1 In3 120.82(2) . 10 ?
Ir1 In1 In3 120.82(2) 10 16 ?
Ir1 In1 In3 52.018(11) . . ?
Ir1 In1 In3 52.018(11) 10 10 ?
Ir1 In1 In3 52.018(11) . 16 ?
Ir1 In1 In3 120.82(2) . 7 ?
Ir1 In1 In3 120.82(2) 10 . ?
Ir1 In1 In3 52.018(11) 10 7 ?
Ir1 In1 In5 62.243(18) 10 . ?
Ir1 In1 In5 62.243(18) . . ?
In1 In1 Ir1 117.757(18) 9_665 . ?
In1 In1 Ir1 117.757(18) 9_665 10 ?
In1 In1 In3 96.351(18) 9_665 10 ?
In1 In1 In3 96.351(18) 9_665 7 ?
In1 In1 In3 96.352(18) 9_665 . ?
In1 In1 In3 96.351(18) 9_665 16 ?
In1 In1 In5 180.00(4) 9_665 . ?
In3 In1 In3 167.30(4) 16 10 ?
In3 In1 In3 79.17(2) . 10 ?
In3 In1 In3 79.17(2) 16 7 ?
In3 In1 In3 167.30(4) . 7 ?
In3 In1 In3 99.41(2) . 16 ?
In3 In1 In3 99.41(2) 10 7 ?
In5 In1 In3 83.648(18) . . ?
In5 In1 In3 83.649(18) . 7 ?
In5 In1 In3 83.649(18) . 16 ?
In5 In1 In3 83.649(18) . 10 ?
Ir1 In2 Ir1 139.27(4) 2_665 . ?
Ir1 In2 In2 110.365(19) . 9_666 ?
Ir1 In2 In2 110.365(18) 2_665 9_666 ?
Ir1 In2 In3 50.973(10) . 16 ?
Ir1 In2 In3 109.96(2) . 2_665 ?
Ir1 In2 In3 109.96(2) . 15_665 ?
Ir1 In2 In3 109.96(2) 2_665 . ?
Ir1 In2 In3 50.972(10) 2_665 2_665 ?
Ir1 In2 In3 109.96(2) 2_665 16 ?
Ir1 In2 In3 50.972(10) . . ?
Ir1 In2 In3 50.972(10) 2_665 15_665 ?
Ir1 In2 In4 168.35(3) 2_665 . ?
Ir1 In2 In4 52.377(14) 2_665 9_666 ?
Ir1 In2 In4 52.377(14) . . ?
Ir1 In2 In4 168.35(3) . 9_666 ?
Ir1 In2 In5 100.091(7) 2_665 11_576 ?
Ir1 In2 In5 100.091(6) 2_665 3_645 ?
Ir1 In2 In5 100.090(7) . 3_645 ?
Ir1 In2 In5 100.090(7) . 11_576 ?
In3 In2 In2 114.478(18) 16 9_666 ?
In3 In2 In2 114.478(18) 2_665 9_666 ?
In3 In2 In2 114.478(17) 15_665 9_666 ?
In3 In2 In2 114.478(18) . 9_666 ?
In3 In2 In3 96.91(2) 15_665 2_665 ?
In3 In2 In3 96.91(2) . 16 ?
In3 In2 In3 131.04(4) . 2_665 ?
In3 In2 In3 131.04(4) 15_665 16 ?
In3 In2 In3 62.379(17) 2_665 16 ?
In3 In2 In3 62.380(17) . 15_665 ?
In3 In2 In5 64.021(13) 16 3_645 ?
In3 In2 In5 148.787(9) 15_665 3_645 ?
In3 In2 In5 148.787(9) 16 11_576 ?
In3 In2 In5 64.021(13) 2_665 3_645 ?
In3 In2 In5 64.021(13) 15_665 11_576 ?
In3 In2 In5 148.787(9) . 3_645 ?
In3 In2 In5 64.021(13) . 11_576 ?
In3 In2 In5 148.787(9) 2_665 11_576 ?
In4 In2 In2 57.988(18) 9_666 9_666 ?
In4 In2 In2 57.988(18) . 9_666 ?
In4 In2 In3 131.206(9) 9_666 16 ?
In4 In2 In3 131.206(9) 9_666 . ?
In4 In2 In3 77.321(12) 9_666 2_665 ?
In4 In2 In3 77.322(12) . 16 ?
In4 In2 In3 131.206(9) . 15_665 ?
In4 In2 In3 131.206(9) . 2_665 ?
In4 In2 In3 77.321(12) 9_666 15_665 ?
In4 In2 In3 77.321(12) . . ?
In4 In2 In4 115.98(4) . 9_666 ?
In4 In2 In5 74.521(15) 9_666 3_645 ?
In4 In2 In5 74.521(15) . 11_576 ?
In4 In2 In5 74.521(15) 9_666 11_576 ?
In4 In2 In5 74.521(15) . 3_645 ?
In5 In2 In2 59.771(17) 3_645 9_666 ?
In5 In2 In2 59.771(17) 11_576 9_666 ?
In5 In2 In5 119.54(3) 11_576 3_645 ?
Ir1 In3 Ir1 151.06(2) . 11_576 ?
Ir1 In3 In1 54.903(14) . . ?
Ir1 In3 In1 129.10(2) 11_576 . ?
Ir1 In3 In2 55.099(10) . . ?
Ir1 In3 In2 97.600(16) 11_576 . ?
Ir1 In3 In3 53.655(16) 11_576 11_576 ?
Ir1 In3 In3 134.39(2) 11_576 12_766 ?
Ir1 In3 In3 136.39(2) . 11_576 ?
Ir1 In3 In3 53.911(17) . 12_766 ?
Ir1 In3 In4 144.70(2) . 11_576 ?
Ir1 In3 In4 50.974(15) 11_576 11_576 ?
Ir1 In3 Se1 102.733(16) . . ?
Ir1 In3 Se1 106.180(16) 11_576 . ?
In1 In3 In2 68.65(2) . . ?
In1 In3 In4 89.80(2) . 11_576 ?
In2 In3 In4 115.614(19) . 11_576 ?
In3 In3 In1 96.51(2) 12_766 . ?
In3 In3 In1 157.55(3) 11_576 . ?
In3 In3 In2 133.40(3) 11_576 . ?
In3 In3 In2 99.77(2) 12_766 . ?
In3 In3 In3 84.617(11) 12_766 11_576 ?
In3 In3 In4 143.80(2) 12_766 11_576 ?
In3 In3 In4 76.79(2) 11_576 11_576 ?
Se1 In3 In1 84.323(18) . . ?
Se1 In3 In2 151.71(2) . . ?
Se1 In3 In3 74.358(14) . 12_766 ?
Se1 In3 In3 74.357(14) . 11_576 ?
Se1 In3 In4 70.854(13) . 11_576 ?
Ir1 In4 Ir1 179.13(5) . 10_556 ?
Ir1 In4 In2 121.58(4) . 9_666 ?
Ir1 In4 In2 57.55(2) . . ?
Ir1 In4 In2 121.58(4) 10_556 . ?
Ir1 In4 In2 57.55(2) 10_556 9_666 ?
Ir1 In4 In3 51.867(14) . 6_565 ?
Ir1 In4 In3 51.868(14) 10_556 13_676 ?
Ir1 In4 In3 128.79(3) . 13_676 ?
Ir1 In4 In3 51.868(14) 10_556 3_655 ?
Ir1 In4 In3 128.79(3) . 3_655 ?
Ir1 In4 In3 128.79(3) 10_556 12_766 ?
Ir1 In4 In3 128.79(3) 10_556 6_565 ?
Ir1 In4 In3 51.867(14) . 12_766 ?
In2 In4 In2 64.03(4) . 9_666 ?
In2 In4 In3 146.076(18) . 13_676 ?
In2 In4 In3 146.076(18) . 3_655 ?
In2 In4 In3 99.809(18) 9_666 3_655 ?
In2 In4 In3 99.809(18) 9_666 13_676 ?
In2 In4 In3 99.809(17) . 12_766 ?
In2 In4 In3 99.809(17) . 6_565 ?
In2 In4 In3 146.076(18) 9_666 6_565 ?
In2 In4 In3 146.076(18) 9_666 12_766 ?
In3 In4 In3 76.92(3) 13_676 6_565 ?
In3 In4 In3 107.72(3) 3_655 6_565 ?
In3 In4 In3 107.72(3) 13_676 12_766 ?
In3 In4 In3 62.01(2) 13_676 3_655 ?
In3 In4 In3 62.01(2) 6_565 12_766 ?
In3 In4 In3 76.92(3) 3_655 12_766 ?
Ir1 In5 Ir1 113.98(4) . 10 ?
Ir1 In5 In2 153.24(3) . 3_654 ?
Ir1 In5 In2 92.780(19) 10 3_654 ?
Ir1 In5 In2 153.24(3) 10 11_676 ?
Ir1 In5 In2 92.779(19) . 11_676 ?
In1 In5 Ir1 56.990(19) . 10 ?
In1 In5 Ir1 56.991(19) . . ?
In1 In5 In2 149.770(17) . 11_676 ?
In1 In5 In2 149.770(17) . 3_654 ?
In2 In5 In2 60.46(3) 11_676 3_654 ?
In3 Se1 In3 88.30(2) 10 . ?
In3 Se1 In3 88.30(2) 2_675 9_675 ?
In3 Se1 In3 180.0 . 9_675 ?
In3 Se1 In3 91.70(2) 2_675 . ?
In3 Se1 In3 180.000(15) 10 2_675 ?
In3 Se1 In3 91.70(2) 10 9_675 ?

loop_
_geom_bond_atom_site_label_1
_geom_bond_atom_site_label_2
_geom_bond_distance
_geom_bond_site_symmetry_2
_geom_bond_publ_flag
Ir1 In1 2.7478(6) . ?
Ir1 In2 2.7947(5) . ?
Ir1 In3 2.6558(6) 12_766 ?
Ir1 In3 2.6472(5) 16 ?
Ir1 In3 2.6472(5) . ?
Ir1 In3 2.6558(6) 6_565 ?
Ir1 In4 2.6230(4) . ?
Ir1 In5 2.8997(7) . ?
In1 Ir1 2.7478(6) 10 ?
In1 In1 2.6806(18) 9_665 ?
In1 In3 3.2131(6) 10 ?
In1 In3 3.2131(6) 16 ?
In1 In3 3.2131(6) 7 ?
In1 In3 3.2131(6) . ?
In1 In5 2.8594(14) . ?
In2 Ir1 2.7947(5) 2_665 ?
In2 In2 3.3008(19) 9_666 ?
In2 In3 3.2744(7) . ?
In2 In3 3.2744(7) 16 ?
In2 In3 3.2744(7) 15_665 ?
In2 In3 3.2744(7) 2_665 ?
In2 In4 3.1133(10) . ?
In2 In4 3.1133(10) 9_666 ?
In2 In5 3.2781(11) 3_645 ?
In2 In5 3.2781(11) 11_576 ?
In3 Ir1 2.6559(6) 11_576 ?
In3 In3 3.1332(8) 12_766 ?
In3 In3 3.1333(8) 11_576 ?
In3 In4 3.2919(8) 11_576 ?
In3 Se1 2.9394(6) . ?
In4 Ir1 2.6230(4) 10_556 ?
In4 In2 3.1133(10) 9_666 ?
In4 In3 3.2919(8) 13_676 ?
In4 In3 3.2919(8) 12_766 ?
In4 In3 3.2919(8) 3_655 ?
In4 In3 3.2919(8) 6_565 ?
In5 Ir1 2.8997(7) 10 ?
In5 In2 3.2780(11) 11_676 ?
In5 In2 3.2780(11) 3_654 ?
Se1 In3 2.9394(6) 10 ?
Se1 In3 2.9394(6) 2_675 ?
Se1 In3 2.9394(6) 9_675 ?
